data_4089627
loop_
_publ_author_name
'Suseno, Sandy'
'Horak, Kyle T.'
'Day, Michael W.'
'Agapie, Theodor'

_publ_section_title
;
 Trinuclear Nickel Complexes with Metal-Arene Interactions Supported by
 Tris- and Bis(phosphinoaryl)benzene Frameworks.
;
_journal_issue 23
_journal_name_full Organometallics
_journal_page_first 6883
_journal_page_last 6886
_journal_paper_doi 10.1021/om400976x
_journal_volume 32
_journal_year 2013
_chemical_formula_moiety 'C61 H87 N Ni3 O4 P3'
_chemical_formula_sum 'C61 H87 N Ni3 O4 P3'
_chemical_formula_weight 1167.36
_space_group_IT_number 14
_space_group_name_Hall '-P 2yn'
_space_group_name_H-M_alt 'P 1 21/n 1'
_symmetry_cell_setting monoclinic
_symmetry_space_group_name_H-M 'P 1 21/n 1'
_atom_sites_solution_hydrogens geom
_atom_sites_solution_primary direct
_atom_sites_solution_secondary difmap
_audit_creation_method SHELXL-97
_cell_angle_alpha 90.00
_cell_angle_beta 107.965(13)
_cell_angle_gamma 90.00
_cell_formula_units_Z 4
_cell_length_a 18.977(8)
_cell_length_b 13.886(5)
_cell_length_c 24.819(12)
_cell_measurement_reflns_used 9907
_cell_measurement_temperature 296(2)
_cell_measurement_theta_max 22.44
_cell_measurement_theta_min 2.19
_cell_volume 6221(5)
_computing_cell_refinement 'Bruker SAINT'
_computing_data_collection 'Bruker APEX2'
_computing_data_reduction 'Bruker SAINT'
_computing_molecular_graphics 'Bruker SHELXTL'
_computing_publication_material 'Bruker SHELXTL'
_computing_structure_refinement 'SHELXL-97 (Sheldrick, 1997)'
_computing_structure_solution 'SHELXS-97 (Sheldrick, 1990)'
_diffrn_ambient_temperature 296(2)
_diffrn_measured_fraction_theta_full 1.000
_diffrn_measured_fraction_theta_max 1.000
_diffrn_measurement_device_type 'Bruker APEX-II CCD'
_diffrn_measurement_method '\f and \w scans'
_diffrn_radiation_monochromator graphite
_diffrn_radiation_source 'fine-focus sealed tube'
_diffrn_radiation_type MoK\a
_diffrn_radiation_wavelength 0.71073
_diffrn_reflns_av_R_equivalents 0.1083
_diffrn_reflns_av_sigmaI/netI 0.0587
_diffrn_reflns_limit_h_max 22
_diffrn_reflns_limit_h_min -22
_diffrn_reflns_limit_k_max 16
_diffrn_reflns_limit_k_min -16
_diffrn_reflns_limit_l_max 29
_diffrn_reflns_limit_l_min -29
_diffrn_reflns_number 107574
_diffrn_reflns_theta_full 25.03
_diffrn_reflns_theta_max 25.03
_diffrn_reflns_theta_min 1.70
_diffrn_standards_number 0
_exptl_absorpt_coefficient_mu 1.019
_exptl_absorpt_correction_T_max 0.7458
_exptl_absorpt_correction_T_min 0.6273
_exptl_absorpt_correction_type multi-scan
_exptl_absorpt_process_details sadabs
_exptl_crystal_colour orange
_exptl_crystal_density_diffrn 1.246
_exptl_crystal_density_method 'not measured'
_exptl_crystal_description blocks
_exptl_crystal_F_000 2484
_exptl_crystal_size_max .52
_exptl_crystal_size_mid .38
_exptl_crystal_size_min .27
_refine_diff_density_max 1.896
_refine_diff_density_min -0.746
_refine_diff_density_rms 0.114
_refine_ls_extinction_method none
_refine_ls_goodness_of_fit_ref 1.084
_refine_ls_hydrogen_treatment mixed
_refine_ls_matrix_type full
_refine_ls_number_parameters 692
_refine_ls_number_reflns 10998
_refine_ls_number_restraints 286
_refine_ls_restrained_S_all 1.071
_refine_ls_R_factor_all 0.0919
_refine_ls_R_factor_gt 0.0514
_refine_ls_shift/su_max 0.006
_refine_ls_shift/su_mean 0.000
_refine_ls_structure_factor_coef Fsqd
_refine_ls_weighting_details 'calc w=1/[\s^2^(Fo^2^)+(0.0737P)^2^+14.7097P] where P=(Fo^2^+2Fc^2^)/3'
_refine_ls_weighting_scheme calc
_refine_ls_wR_factor_gt 0.1360
_refine_ls_wR_factor_ref 0.1609
_reflns_number_gt 7544
_reflns_number_total 10998
_reflns_threshold_expression >2sigma(I)
_cod_data_source_file sds45.cif
_cod_data_source_block sds45
_cod_depositor_comments
;
The following automatic conversions were performed:

data item '_symmetry_cell_setting' value 'Monoclinic' was changed to
'monoclinic' in accordance with the
/home/saulius/struct/COD-crude-data/automatic-downloads/DataCite-retrospective/ACS/depositions/lib/dictionaries/cif_core.dic
dictionary named 'cif_core.dic' version 2.4.2 last updated on
2011-04-26.

Automatic conversion script
Id: cif_fix_values 6909 2019-04-08 15:41:33Z antanas 
;
_cod_original_sg_symbol_H-M P2(1)/n
_cod_database_code 4089627

loop_
_symmetry_equiv_pos_as_xyz
'x, y, z'
'-x+1/2, y+1/2, -z+1/2'
'-x, -y, -z'
'x-1/2, -y-1/2, z-1/2'

loop_
_atom_site_label
_atom_site_type_symbol
_atom_site_fract_x
_atom_site_fract_y
_atom_site_fract_z
_atom_site_U_iso_or_equiv
_atom_site_adp_type
_atom_site_occupancy
_atom_site_symmetry_multiplicity
_atom_site_calc_flag
_atom_site_refinement_flags
_atom_site_disorder_assembly
_atom_site_disorder_group
Ni1 Ni 0.68837(3) 0.71400(4) 0.83331(2) 0.01854(16) Uani 1 1 d U . .
Ni2 Ni 0.68838(3) 0.79631(4) 0.92049(2) 0.01859(16) Uani 1 1 d U . .
Ni3 Ni 0.57842(3) 0.80069(4) 0.83780(2) 0.01792(16) Uani 1 1 d U . .
P1 P 0.73606(7) 0.64043(9) 0.77604(5) 0.0203(3) Uani 1 1 d U . .
P3 P 0.47177(7) 0.86913(9) 0.80562(5) 0.0200(3) Uani 1 1 d U . .
P2 P 0.75853(7) 0.83651(9) 1.00358(5) 0.0230(3) Uani 1 1 d U . .
O2 O 0.63491(18) 0.9908(2) 0.88165(15) 0.0268(8) Uani 1 1 d U . .
O3 O 0.6343(2) 0.8610(3) 0.74592(15) 0.0323(9) Uani 1 1 d U . .
O1 O 0.8111(2) 0.8492(2) 0.87847(15) 0.0297(8) Uani 1 1 d U . .
N1 N 0.7472(3) 0.6116(4) 0.1977(3) 0.0656(18) Uani 1 1 d U . .
C1 C 0.6144(3) 0.6015(3) 0.84021(19) 0.0192(9) Uani 1 1 d U . .
H1 H 0.6155 0.5723 0.8067 0.023 Uiso 1 1 calc R . .
C2 C 0.6791(3) 0.5961(3) 0.8888(2) 0.0196(10) Uani 1 1 d U . .
C3 C 0.6772(3) 0.6484(3) 0.93844(19) 0.0195(10) Uani 1 1 d U . .
H3 H 0.7200 0.6510 0.9693 0.023 Uiso 1 1 calc R . .
C4 C 0.6123(3) 0.6966(3) 0.94231(19) 0.0203(10) Uani 1 1 d U . .
C5 C 0.5482(3) 0.7000(3) 0.89137(19) 0.0192(9) Uani 1 1 d U . .
H5 H 0.5068 0.7355 0.8918 0.023 Uiso 1 1 calc R . .
C6 C 0.5475(3) 0.6504(3) 0.84115(19) 0.0189(9) Uani 1 1 d U . .
C7 C 0.7390(3) 0.5220(3) 0.8960(2) 0.0213(10) Uani 1 1 d U . .
C8 C 0.7727(3) 0.4867(3) 0.9512(2) 0.0206(10) Uani 1 1 d U . .
H8 H 0.7538 0.5079 0.9794 0.025 Uiso 1 1 calc R . .
C9 C 0.8319(3) 0.4229(3) 0.9670(2) 0.0238(11) Uani 1 1 d U . .
C10 C 0.8572(3) 0.3888(4) 0.9236(2) 0.0307(12) Uani 1 1 d U . .
H10 H 0.8969 0.3461 0.9318 0.037 Uiso 1 1 calc R . .
C11 C 0.8237(3) 0.4180(3) 0.8688(2) 0.0282(12) Uani 1 1 d U . .
H11 H 0.8410 0.3925 0.8406 0.034 Uiso 1 1 calc R . .
C12 C 0.7656(3) 0.4835(3) 0.8531(2) 0.0231(10) Uani 1 1 d U . .
C13 C 0.8694(3) 0.3928(4) 1.0290(2) 0.0313(12) Uani 1 1 d U . .
C14 C 0.9496(3) 0.4339(5) 1.0477(2) 0.0463(15) Uani 1 1 d U . .
H14A H 0.9765 0.4073 1.0242 0.069 Uiso 1 1 calc R . .
H14B H 0.9740 0.4170 1.0865 0.069 Uiso 1 1 calc R . .
H14C H 0.9477 0.5027 1.0439 0.069 Uiso 1 1 calc R . .
C15 C 0.8718(5) 0.2831(4) 1.0332(3) 0.060(2) Uani 1 1 d U . .
H15A H 0.8222 0.2581 1.0202 0.090 Uiso 1 1 calc R . .
H15B H 0.8947 0.2644 1.0719 0.090 Uiso 1 1 calc R . .
H15C H 0.8998 0.2579 1.0101 0.090 Uiso 1 1 calc R . .
C16 C 0.8304(3) 0.4316(4) 1.0697(2) 0.0370(13) Uani 1 1 d U . .
H16A H 0.8322 0.5007 1.0698 0.056 Uiso 1 1 calc R . .
H16B H 0.8548 0.4079 1.1072 0.056 Uiso 1 1 calc R . .
H16C H 0.7797 0.4108 1.0577 0.056 Uiso 1 1 calc R . .
C17 C 0.7368(3) 0.5103(3) 0.7909(2) 0.0228(10) Uani 1 1 d U . .
H17A H 0.6867 0.4858 0.7754 0.027 Uiso 1 1 calc R . .
H17B H 0.7671 0.4782 0.7712 0.027 Uiso 1 1 calc R . .
C18 C 0.8320(3) 0.6655(4) 0.7754(2) 0.0283(11) Uani 1 1 d U . .
H18 H 0.8438 0.6194 0.7495 0.034 Uiso 1 1 calc R . .
C19 C 0.8889(3) 0.6522(4) 0.8339(2) 0.0330(13) Uani 1 1 d U . .
H19A H 0.9375 0.6662 0.8319 0.050 Uiso 1 1 calc R . .
H19B H 0.8873 0.5869 0.8462 0.050 Uiso 1 1 calc R . .
H19C H 0.8775 0.6952 0.8604 0.050 Uiso 1 1 calc R . .
C20 C 0.8367(3) 0.7675(4) 0.7524(2) 0.0350(13) Uani 1 1 d U . .
H20A H 0.8232 0.8140 0.7761 0.053 Uiso 1 1 calc R . .
H20B H 0.8035 0.7725 0.7145 0.053 Uiso 1 1 calc R . .
H20C H 0.8864 0.7797 0.7522 0.053 Uiso 1 1 calc R . .
C21 C 0.6820(3) 0.6484(4) 0.7000(2) 0.0267(11) Uani 1 1 d U . .
H21 H 0.6807 0.7168 0.6899 0.032 Uiso 1 1 calc R . .
C22 C 0.7159(3) 0.5952(4) 0.6595(2) 0.0373(14) Uani 1 1 d U . .
H22A H 0.7177 0.5274 0.6674 0.056 Uiso 1 1 calc R . .
H22B H 0.7652 0.6187 0.6647 0.056 Uiso 1 1 calc R . .
H22C H 0.6860 0.6064 0.6211 0.056 Uiso 1 1 calc R . .
C23 C 0.6017(3) 0.6181(4) 0.6897(2) 0.0337(13) Uani 1 1 d U . .
H23A H 0.5735 0.6315 0.6511 0.051 Uiso 1 1 calc R . .
H23B H 0.5812 0.6532 0.7147 0.051 Uiso 1 1 calc R . .
H23C H 0.5997 0.5503 0.6968 0.051 Uiso 1 1 calc R . .
C24 C 0.6002(3) 0.7155(3) 0.9986(2) 0.0209(10) Uani 1 1 d U . .
C25 C 0.5293(3) 0.6988(3) 1.0017(2) 0.0251(11) Uani 1 1 d U . .
H25 H 0.4942 0.6751 0.9695 0.030 Uiso 1 1 calc R . .
C26 C 0.5066(3) 0.7150(4) 1.0496(2) 0.0294(11) Uani 1 1 d U A .
C27 C 0.5598(3) 0.7498(4) 1.0969(2) 0.0315(12) Uani 1 1 d U . .
H27 H 0.5473 0.7650 1.1293 0.038 Uiso 1 1 calc R . .
C28 C 0.6319(3) 0.7620(4) 1.0962(2) 0.0297(12) Uani 1 1 d U . .
H28 H 0.6670 0.7832 1.1293 0.036 Uiso 1 1 calc R . .
C29 C 0.6548(3) 0.7448(3) 1.0493(2) 0.0242(11) Uani 1 1 d U . .
C30 C 0.4272(3) 0.6906(5) 1.0494(3) 0.0417(14) Uani 1 1 d U . .
C31 C 0.3700(3) 0.7154(5) 0.9934(3) 0.0527(17) Uani 1 1 d U A .
H31A H 0.3780 0.6761 0.9639 0.079 Uiso 1 1 calc R . .
H31B H 0.3746 0.7821 0.9848 0.079 Uiso 1 1 calc R . .
H31C H 0.3213 0.7036 0.9959 0.079 Uiso 1 1 calc R . .
C34 C 0.7371(3) 0.7584(4) 1.0569(2) 0.0269(11) Uani 1 1 d U . .
H34A H 0.7590 0.6956 1.0558 0.032 Uiso 1 1 calc R . .
H34B H 0.7606 0.7854 1.0941 0.032 Uiso 1 1 calc R . .
C35 C 0.8592(3) 0.8163(4) 1.0175(2) 0.0333(13) Uani 1 1 d U . .
H35 H 0.8744 0.8576 0.9910 0.040 Uiso 1 1 calc R . .
C36 C 0.9078(4) 0.8443(5) 1.0772(3) 0.0509(17) Uani 1 1 d U . .
H36A H 0.8896 0.8131 1.1048 0.076 Uiso 1 1 calc R . .
H36B H 0.9063 0.9128 1.0817 0.076 Uiso 1 1 calc R . .
H36C H 0.9579 0.8243 1.0825 0.076 Uiso 1 1 calc R . .
C37 C 0.8754(3) 0.7122(4) 1.0042(3) 0.0383(14) Uani 1 1 d U . .
H37A H 0.9256 0.7075 1.0035 0.058 Uiso 1 1 calc R . .
H37B H 0.8423 0.6940 0.9678 0.058 Uiso 1 1 calc R . .
H37C H 0.8685 0.6700 1.0327 0.058 Uiso 1 1 calc R . .
C38 C 0.7554(3) 0.9592(4) 1.0317(2) 0.0317(12) Uani 1 1 d U . .
H38 H 0.7860 0.9598 1.0716 0.038 Uiso 1 1 calc R . .
C39 C 0.6770(3) 0.9875(4) 1.0291(2) 0.0388(14) Uani 1 1 d U . .
H39A H 0.6778 1.0493 1.0466 0.058 Uiso 1 1 calc R . .
H39B H 0.6572 0.9404 1.0488 0.058 Uiso 1 1 calc R . .
H39C H 0.6465 0.9906 0.9903 0.058 Uiso 1 1 calc R . .
C40 C 0.7875(3) 1.0325(4) 0.9998(2) 0.0387(14) Uani 1 1 d U . .
H40A H 0.7611 1.0291 0.9601 0.058 Uiso 1 1 calc R . .
H40B H 0.8389 1.0184 1.0058 0.058 Uiso 1 1 calc R . .
H40C H 0.7829 1.0961 1.0135 0.058 Uiso 1 1 calc R . .
C41 C 0.4740(3) 0.6231(3) 0.79743(19) 0.0201(10) Uani 1 1 d U . .
C42 C 0.4688(3) 0.5321(3) 0.7725(2) 0.0236(11) Uani 1 1 d U . .
H42 H 0.5107 0.4931 0.7833 0.028 Uiso 1 1 calc R . .
C43 C 0.4053(3) 0.4950(3) 0.7326(2) 0.0244(11) Uani 1 1 d U . .
C44 C 0.3433(3) 0.5544(4) 0.7169(2) 0.0285(12) Uani 1 1 d U . .
H44 H 0.3001 0.5336 0.6899 0.034 Uiso 1 1 calc R . .
C45 C 0.3460(3) 0.6438(4) 0.7412(2) 0.0271(11) Uani 1 1 d U . .
H45 H 0.3037 0.6819 0.7302 0.033 Uiso 1 1 calc R . .
C46 C 0.4091(3) 0.6805(3) 0.7817(2) 0.0223(10) Uani 1 1 d U . .
C47 C 0.4065(3) 0.3927(4) 0.7077(2) 0.0300(12) Uani 1 1 d U . .
C48 C 0.4611(3) 0.3920(4) 0.6734(3) 0.0433(14) Uani 1 1 d U . .
H48A H 0.4451 0.4373 0.6428 0.065 Uiso 1 1 calc R . .
H48B H 0.4629 0.3287 0.6584 0.065 Uiso 1 1 calc R . .
H48C H 0.5095 0.4096 0.6975 0.065 Uiso 1 1 calc R . .
C49 C 0.3309(3) 0.3635(4) 0.6681(3) 0.0423(15) Uani 1 1 d U . .
H49A H 0.2952 0.3648 0.6883 0.063 Uiso 1 1 calc R . .
H49B H 0.3337 0.2997 0.6540 0.063 Uiso 1 1 calc R . .
H49C H 0.3162 0.4078 0.6368 0.063 Uiso 1 1 calc R . .
C50 C 0.4320(4) 0.3184(4) 0.7548(2) 0.0423(15) Uani 1 1 d U . .
H50A H 0.4811 0.3339 0.7783 0.063 Uiso 1 1 calc R . .
H50B H 0.4320 0.2556 0.7385 0.063 Uiso 1 1 calc R . .
H50C H 0.3989 0.3187 0.7773 0.063 Uiso 1 1 calc R . .
C51 C 0.3997(3) 0.7795(3) 0.8047(2) 0.0240(11) Uani 1 1 d U . .
H51A H 0.3980 0.7718 0.8431 0.029 Uiso 1 1 calc R . .
H51B H 0.3522 0.8052 0.7823 0.029 Uiso 1 1 calc R . .
C52 C 0.4523(3) 0.9663(3) 0.8508(2) 0.0247(11) Uani 1 1 d U . .
H52 H 0.4860 1.0196 0.8503 0.030 Uiso 1 1 calc R . .
C53 C 0.4702(3) 0.9339(4) 0.9129(2) 0.0315(12) Uani 1 1 d U . .
H53A H 0.4676 0.9883 0.9361 0.047 Uiso 1 1 calc R . .
H53B H 0.5191 0.9070 0.9256 0.047 Uiso 1 1 calc R . .
H53C H 0.4349 0.8862 0.9158 0.047 Uiso 1 1 calc R . .
C54 C 0.3738(3) 1.0065(4) 0.8290(2) 0.0356(13) Uani 1 1 d U . .
H54A H 0.3388 0.9551 0.8254 0.053 Uiso 1 1 calc R . .
H54B H 0.3663 1.0361 0.7927 0.053 Uiso 1 1 calc R . .
H54C H 0.3668 1.0536 0.8552 0.053 Uiso 1 1 calc R . .
C55 C 0.4404(3) 0.9236(4) 0.7341(2) 0.0266(11) Uani 1 1 d U . .
H55 H 0.3893 0.9456 0.7269 0.032 Uiso 1 1 calc R . .
C56 C 0.4877(3) 1.0112(4) 0.7317(2) 0.0323(12) Uani 1 1 d U . .
H56A H 0.5389 0.9926 0.7424 0.048 Uiso 1 1 calc R . .
H56B H 0.4810 1.0596 0.7573 0.048 Uiso 1 1 calc R . .
H56C H 0.4731 1.0365 0.6938 0.048 Uiso 1 1 calc R . .
C57 C 0.4409(3) 0.8486(4) 0.6888(2) 0.0360(13) Uani 1 1 d U . .
H57A H 0.4220 0.8771 0.6519 0.054 Uiso 1 1 calc R . .
H57B H 0.4104 0.7950 0.6917 0.054 Uiso 1 1 calc R . .
H57C H 0.4907 0.8268 0.6946 0.054 Uiso 1 1 calc R . .
C58 C 0.7587(3) 0.8033(3) 0.8773(2) 0.0225(10) Uani 1 1 d U . .
C59 C 0.6345(3) 0.9064(3) 0.88395(19) 0.0202(10) Uani 1 1 d U . .
C60 C 0.6304(3) 0.8133(3) 0.7840(2) 0.0210(10) Uani 1 1 d U . .
C61 C 0.7037(3) 0.5650(4) 0.1670(3) 0.0444(15) Uani 1 1 d U . .
C62 C 0.6464(4) 0.5069(4) 0.1274(3) 0.0459(16) Uani 1 1 d U . .
H62A H 0.6152 0.4784 0.1470 0.069 Uiso 1 1 calc R . .
H62B H 0.6693 0.4571 0.1118 0.069 Uiso 1 1 calc R . .
H62C H 0.6170 0.5472 0.0974 0.069 Uiso 1 1 calc R . .
C32A C 0.4069(11) 0.7693(12) 1.0898(7) 0.057(4) Uani 0.522(7) 1 d PU A 2
H32A H 0.4074 0.8324 1.0741 0.085 Uiso 0.522(7) 1 calc PR A 2
H32B H 0.4426 0.7664 1.1268 0.085 Uiso 0.522(7) 1 calc PR A 2
H32C H 0.3585 0.7561 1.0925 0.085 Uiso 0.522(7) 1 calc PR A 2
C33A C 0.4333(8) 0.5977(11) 1.0771(8) 0.062(4) Uani 0.522(7) 1 d PU A 2
H33A H 0.4517 0.5510 1.0563 0.093 Uiso 0.522(7) 1 calc PR A 2
H33B H 0.3854 0.5780 1.0786 0.093 Uiso 0.522(7) 1 calc PR A 2
H33C H 0.4668 0.6026 1.1150 0.093 Uiso 0.522(7) 1 calc PR A 2
C32B C 0.4043(12) 0.7119(14) 1.0993(8) 0.067(5) Uani 0.522(7) 1 d PU A 3
H32D H 0.3553 0.6874 1.0937 0.100 Uiso 0.522(7) 1 calc PR A 3
H32E H 0.4046 0.7803 1.1049 0.100 Uiso 0.522(7) 1 calc PR A 3
H32F H 0.4381 0.6819 1.1320 0.100 Uiso 0.522(7) 1 calc PR A 3
C33B C 0.4183(8) 0.5707(11) 1.0412(6) 0.052(4) Uani 0.522(7) 1 d PU A 3
H33D H 0.4277 0.5522 1.0068 0.078 Uiso 0.522(7) 1 calc PR A 3
H33E H 0.3690 0.5520 1.0395 0.078 Uiso 0.522(7) 1 calc PR A 3
H33F H 0.4533 0.5393 1.0727 0.078 Uiso 0.522(7) 1 calc PR A 3

loop_
_atom_site_aniso_label
_atom_site_aniso_U_11
_atom_site_aniso_U_22
_atom_site_aniso_U_33
_atom_site_aniso_U_23
_atom_site_aniso_U_13
_atom_site_aniso_U_12
Ni1 0.0214(3) 0.0193(3) 0.0139(3) 0.0003(2) 0.0040(2) 0.0012(2)
Ni2 0.0218(3) 0.0188(3) 0.0131(3) -0.0002(2) 0.0023(2) -0.0008(2)
Ni3 0.0205(3) 0.0196(3) 0.0126(3) 0.0004(2) 0.0036(2) 0.0008(2)
P1 0.0234(7) 0.0222(6) 0.0136(6) 0.0008(5) 0.0035(5) 0.0034(5)
P3 0.0226(7) 0.0202(6) 0.0152(6) -0.0007(5) 0.0029(5) 0.0022(5)
P2 0.0283(7) 0.0203(6) 0.0164(6) -0.0005(5) 0.0010(5) -0.0036(5)
O2 0.0262(19) 0.0199(18) 0.031(2) 0.0011(15) 0.0034(16) -0.0002(15)
O3 0.037(2) 0.037(2) 0.027(2) 0.0135(17) 0.0167(17) 0.0129(17)
O1 0.030(2) 0.033(2) 0.027(2) -0.0009(16) 0.0100(16) -0.0075(16)
N1 0.043(3) 0.060(4) 0.074(4) 0.006(3) -0.011(3) -0.008(3)
C1 0.027(2) 0.018(2) 0.012(2) 0.0010(18) 0.0073(18) -0.0023(18)
C2 0.022(2) 0.019(2) 0.017(2) 0.0046(18) 0.0050(19) -0.0040(18)
C3 0.023(2) 0.020(2) 0.012(2) 0.0011(18) 0.0010(19) -0.0066(18)
C4 0.026(2) 0.019(2) 0.014(2) 0.0010(18) 0.0033(18) -0.0043(19)
C5 0.024(2) 0.018(2) 0.016(2) 0.0010(18) 0.0065(18) 0.0027(19)
C6 0.023(2) 0.017(2) 0.014(2) 0.0017(18) 0.0009(19) -0.0031(18)
C7 0.026(3) 0.017(2) 0.019(2) -0.0003(19) 0.004(2) -0.0040(19)
C8 0.029(3) 0.017(2) 0.016(2) 0.0003(19) 0.007(2) -0.0017(19)
C9 0.029(3) 0.018(2) 0.019(2) 0.0029(19) 0.000(2) -0.002(2)
C10 0.036(3) 0.028(3) 0.027(3) 0.002(2) 0.007(2) 0.008(2)
C11 0.037(3) 0.023(3) 0.024(3) 0.002(2) 0.009(2) 0.008(2)
C12 0.031(3) 0.019(2) 0.017(2) -0.0020(19) 0.004(2) -0.001(2)
C13 0.036(3) 0.031(3) 0.022(3) 0.006(2) 0.002(2) 0.002(2)
C14 0.032(3) 0.072(4) 0.025(3) 0.006(3) -0.004(2) 0.007(3)
C15 0.103(6) 0.036(3) 0.033(4) 0.015(3) 0.009(4) 0.014(3)
C16 0.036(3) 0.046(3) 0.023(3) 0.008(2) 0.000(2) 0.001(3)
C17 0.028(3) 0.023(2) 0.017(2) -0.0002(19) 0.006(2) 0.005(2)
C18 0.026(3) 0.033(3) 0.027(3) 0.001(2) 0.009(2) 0.005(2)
C19 0.025(3) 0.036(3) 0.036(3) 0.002(2) 0.005(2) 0.007(2)
C20 0.031(3) 0.037(3) 0.036(3) 0.008(2) 0.009(3) 0.001(2)
C21 0.031(3) 0.030(3) 0.019(3) 0.003(2) 0.008(2) 0.004(2)
C22 0.047(4) 0.046(3) 0.018(3) -0.003(2) 0.008(3) 0.010(3)
C23 0.030(3) 0.045(3) 0.019(3) 0.002(2) -0.002(2) 0.006(3)
C24 0.030(3) 0.017(2) 0.016(2) 0.0027(19) 0.0067(19) 0.001(2)
C25 0.031(3) 0.027(3) 0.016(2) 0.001(2) 0.006(2) -0.001(2)
C26 0.037(3) 0.030(3) 0.025(3) 0.006(2) 0.014(2) 0.008(2)
C27 0.057(3) 0.027(3) 0.014(3) 0.002(2) 0.016(2) 0.004(3)
C28 0.043(3) 0.027(3) 0.017(3) -0.001(2) 0.007(2) -0.003(2)
C29 0.038(3) 0.018(2) 0.014(2) -0.0001(19) 0.004(2) -0.002(2)
C30 0.043(3) 0.054(4) 0.033(3) 0.016(3) 0.019(3) 0.011(3)
C31 0.034(3) 0.084(5) 0.036(3) 0.000(3) 0.005(3) -0.009(3)
C34 0.037(3) 0.023(2) 0.016(2) 0.001(2) 0.002(2) -0.002(2)
C35 0.025(3) 0.035(3) 0.029(3) 0.001(2) -0.008(2) -0.007(2)
C36 0.048(4) 0.045(4) 0.040(4) 0.000(3) -0.014(3) -0.008(3)
C37 0.023(3) 0.046(3) 0.041(4) 0.004(3) 0.003(3) 0.004(2)
C38 0.051(3) 0.022(2) 0.018(3) -0.005(2) 0.004(2) -0.004(2)
C39 0.065(4) 0.022(3) 0.035(3) -0.003(2) 0.023(3) 0.001(3)
C40 0.045(3) 0.026(3) 0.039(3) 0.000(2) 0.005(3) -0.009(3)
C41 0.022(2) 0.024(2) 0.012(2) 0.0016(19) 0.0027(19) -0.0018(19)
C42 0.023(3) 0.024(2) 0.021(3) 0.001(2) 0.003(2) 0.000(2)
C43 0.030(3) 0.021(2) 0.018(3) -0.0011(19) 0.002(2) -0.001(2)
C44 0.024(3) 0.029(3) 0.024(3) -0.002(2) -0.004(2) -0.006(2)
C45 0.022(3) 0.029(3) 0.028(3) 0.002(2) 0.004(2) 0.000(2)
C46 0.025(3) 0.024(2) 0.017(3) 0.0016(19) 0.004(2) -0.0019(19)
C47 0.036(3) 0.024(3) 0.022(3) -0.004(2) -0.003(2) -0.005(2)
C48 0.054(4) 0.034(3) 0.041(4) -0.011(3) 0.014(3) -0.003(3)
C49 0.039(3) 0.030(3) 0.041(4) -0.005(3) -0.013(3) -0.003(2)
C50 0.055(4) 0.027(3) 0.035(3) 0.002(2) -0.001(3) 0.003(3)
C51 0.019(2) 0.028(3) 0.023(3) -0.002(2) 0.003(2) 0.002(2)
C52 0.027(3) 0.021(2) 0.024(3) -0.003(2) 0.005(2) 0.005(2)
C53 0.032(3) 0.036(3) 0.027(3) -0.011(2) 0.009(2) 0.001(2)
C54 0.031(3) 0.032(3) 0.040(3) -0.006(3) 0.007(3) 0.009(2)
C55 0.028(3) 0.032(3) 0.016(2) 0.005(2) 0.001(2) 0.005(2)
C56 0.037(3) 0.030(3) 0.027(3) 0.010(2) 0.006(2) 0.006(2)
C57 0.046(3) 0.041(3) 0.018(3) 0.001(2) 0.005(2) 0.000(3)
C58 0.024(2) 0.024(2) 0.019(2) 0.001(2) 0.0063(19) 0.002(2)
C59 0.019(2) 0.025(2) 0.015(2) 0.0022(18) 0.0040(19) 0.0018(19)
C60 0.022(2) 0.025(2) 0.017(2) -0.0003(19) 0.0068(19) 0.0018(19)
C61 0.037(4) 0.040(3) 0.053(4) 0.009(3) 0.009(3) -0.001(3)
C62 0.054(4) 0.037(3) 0.044(4) -0.002(3) 0.011(3) -0.012(3)
C32A 0.040(8) 0.092(11) 0.038(8) -0.006(8) 0.013(6) 0.018(10)
C33A 0.045(9) 0.063(8) 0.082(12) 0.024(7) 0.025(9) -0.011(7)
C32B 0.058(10) 0.110(13) 0.041(7) 0.010(10) 0.028(7) 0.001(13)
C33B 0.036(8) 0.068(6) 0.049(9) 0.022(6) 0.009(7) -0.016(6)

loop_
_atom_type_symbol
_atom_type_description
_atom_type_scat_dispersion_real
_atom_type_scat_dispersion_imag
_atom_type_scat_source
C C 0.0033 0.0016 'International Tables Vol C Tables 4.2.6.8 and 6.1.1.4'
H H 0.0000 0.0000 'International Tables Vol C Tables 4.2.6.8 and 6.1.1.4'
O O 0.0106 0.0060 'International Tables Vol C Tables 4.2.6.8 and 6.1.1.4'
P P 0.1023 0.0942 'International Tables Vol C Tables 4.2.6.8 and 6.1.1.4'
Ni Ni 0.3393 1.1124 'International Tables Vol C Tables 4.2.6.8 and 6.1.1.4'
N N 0.0061 0.0033 'International Tables Vol C Tables 4.2.6.8 and 6.1.1.4'

loop_
_geom_angle_atom_site_label_1
_geom_angle_atom_site_label_2
_geom_angle_atom_site_label_3
_geom_angle
C58 Ni1 C60 93.4(2)
C58 Ni1 C1 142.35(19)
C60 Ni1 C1 108.07(19)
C58 Ni1 P1 108.84(15)
C60 Ni1 P1 101.04(15)
C1 Ni1 P1 97.19(13)
C58 Ni1 C2 107.85(19)
C60 Ni1 C2 142.16(19)
C1 Ni1 C2 38.71(17)
P1 Ni1 C2 101.08(13)
C58 Ni1 Ni3 96.38(15)
C60 Ni1 Ni3 49.70(14)
C1 Ni1 Ni3 76.46(13)
P1 Ni1 Ni3 143.12(5)
C2 Ni1 Ni3 96.02(13)
C58 Ni1 Ni2 51.64(15)
C60 Ni1 Ni2 94.08(14)
C1 Ni1 Ni2 95.25(13)
P1 Ni1 Ni2 156.34(5)
C2 Ni1 Ni2 76.71(13)
Ni3 Ni1 Ni2 59.75(3)
C59 Ni2 C58 93.2(2)
C59 Ni2 C3 143.2(2)
C58 Ni2 C3 107.00(19)
C59 Ni2 P2 109.27(15)
C58 Ni2 P2 100.80(15)
C3 Ni2 P2 97.00(13)
C59 Ni2 C4 109.13(19)
C58 Ni2 C4 141.45(19)
C3 Ni2 C4 38.70(18)
P2 Ni2 C4 100.80(13)
C59 Ni2 Ni3 52.00(15)
C58 Ni2 Ni3 95.10(15)
C3 Ni2 Ni3 94.91(13)
P2 Ni2 Ni3 156.37(5)
C4 Ni2 Ni3 76.40(13)
C59 Ni2 Ni1 95.74(14)
C58 Ni2 Ni1 49.62(15)
C3 Ni2 Ni1 76.20(13)
P2 Ni2 Ni1 143.02(5)
C4 Ni2 Ni1 95.93(13)
Ni3 Ni2 Ni1 60.00(3)
C60 Ni3 C59 92.0(2)
C60 Ni3 C5 143.15(19)
C59 Ni3 C5 109.23(19)
C60 Ni3 P3 109.32(15)
C59 Ni3 P3 99.50(14)
C5 Ni3 P3 96.77(14)
C60 Ni3 C6 108.69(19)
C59 Ni3 C6 143.07(18)
C5 Ni3 C6 38.54(17)
P3 Ni3 C6 101.75(13)
C60 Ni3 Ni2 95.72(15)
C59 Ni3 Ni2 49.96(14)
C5 Ni3 Ni2 77.46(13)
P3 Ni3 Ni2 141.86(5)
C6 Ni3 Ni2 96.60(12)
C60 Ni3 Ni1 51.43(14)
C59 Ni3 Ni1 94.47(14)
C5 Ni3 Ni1 95.95(13)
P3 Ni3 Ni1 156.82(5)
C6 Ni3 Ni1 76.89(13)
Ni2 Ni3 Ni1 60.25(3)
C17 P1 C21 103.3(2)
C17 P1 C18 103.8(2)
C21 P1 C18 102.5(2)
C17 P1 Ni1 108.12(16)
C21 P1 Ni1 115.38(17)
C18 P1 Ni1 121.80(18)
C51 P3 C55 104.3(2)
C51 P3 C52 102.3(2)
C55 P3 C52 102.5(2)
C51 P3 Ni3 108.35(16)
C55 P3 Ni3 121.53(18)
C52 P3 Ni3 115.78(16)
C38 P2 C34 103.3(2)
C38 P2 C35 102.7(3)
C34 P2 C35 102.7(2)
C38 P2 Ni2 121.18(18)
C34 P2 Ni2 108.96(17)
C35 P2 Ni2 115.84(18)
C2 C1 C6 122.6(4)
C2 C1 Ni1 72.1(3)
C6 C1 Ni1 105.0(3)
C1 C2 C3 116.9(4)
C1 C2 C7 123.7(4)
C3 C2 C7 117.5(4)
C1 C2 Ni1 69.2(2)
C3 C2 Ni1 100.9(3)
C7 C2 Ni1 112.6(3)
C4 C3 C2 122.9(4)
C4 C3 Ni2 72.9(3)
C2 C3 Ni2 106.1(3)
C3 C4 C5 117.5(4)
C3 C4 C24 121.6(4)
C5 C4 C24 118.2(4)
C3 C4 Ni2 68.4(3)
C5 C4 Ni2 101.7(3)
C24 C4 Ni2 114.8(3)
C6 C5 C4 121.6(4)
C6 C5 Ni3 72.6(3)
C4 C5 Ni3 104.4(3)
C5 C6 C1 118.1(4)
C5 C6 C41 120.2(4)
C1 C6 C41 119.0(4)
C5 C6 Ni3 68.8(3)
C1 C6 Ni3 101.6(3)
C41 C6 Ni3 114.1(3)
C8 C7 C12 116.0(4)
C8 C7 C2 117.0(4)
C12 C7 C2 126.9(4)
C9 C8 C7 125.6(4)
C8 C9 C10 116.2(4)
C8 C9 C13 122.6(4)
C10 C9 C13 121.1(4)
C11 C10 C9 120.1(5)
C10 C11 C12 123.8(5)
C11 C12 C7 118.2(4)
C11 C12 C17 116.8(4)
C7 C12 C17 125.0(4)
C16 C13 C15 108.6(5)
C16 C13 C9 113.4(4)
C15 C13 C9 109.5(4)
C16 C13 C14 107.7(5)
C15 C13 C14 109.9(5)
C9 C13 C14 107.8(4)
C12 C17 P1 114.9(3)
C19 C18 C20 111.0(4)
C19 C18 P1 112.0(4)
C20 C18 P1 110.2(4)
C23 C21 C22 110.8(4)
C23 C21 P1 111.4(3)
C22 C21 P1 115.2(4)
C25 C24 C29 116.9(4)
C25 C24 C4 116.7(4)
C29 C24 C4 126.4(4)
C24 C25 C26 125.2(5)
C27 C26 C25 116.3(5)
C27 C26 C30 122.5(5)
C25 C26 C30 121.2(5)
C26 C27 C28 120.0(5)
C27 C28 C29 123.9(5)
C28 C29 C24 117.6(5)
C28 C29 C34 116.8(4)
C24 C29 C34 125.7(4)
C33A C30 C32B 77.2(10)
C33A C30 C31 124.5(9)
C32B C30 C31 114.6(10)
C33A C30 C26 105.0(7)
C32B C30 C26 119.8(10)
C31 C30 C26 112.0(5)
C33A C30 C32A 107.9(10)
C32B C30 C32A 31.2(8)
C31 C30 C32A 100.2(8)
C26 C30 C32A 105.7(8)
C33A C30 C33B 33.4(7)
C32B C30 C33B 104.9(10)
C31 C30 C33B 95.6(7)
C26 C30 C33B 106.2(6)
C32A C30 C33B 135.6(9)
C29 C34 P2 115.3(3)
C36 C35 C37 110.2(5)
C36 C35 P2 114.8(4)
C37 C35 P2 111.5(4)
C39 C38 C40 110.4(5)
C39 C38 P2 111.5(4)
C40 C38 P2 110.7(4)
C42 C41 C46 116.8(4)
C42 C41 C6 117.6(4)
C46 C41 C6 125.5(4)
C41 C42 C43 125.0(5)
C44 C43 C42 116.7(4)
C44 C43 C47 123.1(4)
C42 C43 C47 120.2(4)
C45 C44 C43 119.9(5)
C44 C45 C46 123.5(5)
C45 C46 C41 118.0(4)
C45 C46 C51 115.2(4)
C41 C46 C51 126.7(4)
C50 C47 C49 109.2(5)
C50 C47 C48 108.3(5)
C49 C47 C48 107.6(5)
C50 C47 C43 110.8(4)
C49 C47 C43 111.9(4)
C48 C47 C43 108.8(4)
C46 C51 P3 116.3(3)
C54 C52 C53 110.5(4)
C54 C52 P3 113.9(4)
C53 C52 P3 111.5(3)
C56 C55 C57 112.2(4)
C56 C55 P3 110.2(3)
C57 C55 P3 110.6(4)
O1 C58 Ni1 144.0(4)
O1 C58 Ni2 136.8(4)
Ni1 C58 Ni2 78.73(19)
O2 C59 Ni2 144.5(4)
O2 C59 Ni3 136.8(4)
Ni2 C59 Ni3 78.03(18)
O3 C60 Ni3 142.6(4)
O3 C60 Ni1 137.9(4)
Ni3 C60 Ni1 78.87(19)
N1 C61 C62 178.6(7)

loop_
_geom_bond_atom_site_label_1
_geom_bond_atom_site_label_2
_geom_bond_distance
Ni1 C58 1.901(5)
Ni1 C60 1.945(5)
Ni1 C1 2.142(5)
Ni1 P1 2.1625(15)
Ni1 C2 2.181(4)
Ni1 Ni3 2.4410(11)
Ni1 Ni2 2.4471(12)
Ni2 C59 1.906(5)
Ni2 C58 1.957(5)
Ni2 C3 2.126(4)
Ni2 P2 2.1548(16)
Ni2 C4 2.186(5)
Ni2 Ni3 2.4348(12)
Ni3 C60 1.897(5)
Ni3 C59 1.961(5)
Ni3 C5 2.126(5)
Ni3 P3 2.1542(15)
Ni3 C6 2.176(4)
P1 C17 1.844(5)
P1 C21 1.852(5)
P1 C18 1.858(5)
P3 C51 1.844(5)
P3 C55 1.852(5)
P3 C52 1.862(5)
P2 C38 1.850(5)
P2 C34 1.851(5)
P2 C35 1.855(6)
O2 C59 1.174(6)
O3 C60 1.174(6)
O1 C58 1.173(6)
N1 C61 1.137(8)
C1 C2 1.433(7)
C1 C6 1.447(7)
C2 C3 1.440(7)
C2 C7 1.502(7)
C3 C4 1.430(7)
C4 C5 1.460(6)
C4 C24 1.507(7)
C5 C6 1.421(6)
C6 C41 1.527(6)
C7 C8 1.409(6)
C7 C12 1.417(7)
C8 C9 1.387(7)
C9 C10 1.390(7)
C9 C13 1.542(7)
C10 C11 1.374(7)
C11 C12 1.390(7)
C12 C17 1.517(6)
C13 C16 1.523(8)
C13 C15 1.526(8)
C13 C14 1.556(8)
C18 C19 1.531(7)
C18 C20 1.541(7)
C21 C23 1.526(7)
C21 C22 1.540(7)
C24 C25 1.391(7)
C24 C29 1.421(7)
C25 C26 1.401(7)
C26 C27 1.380(8)
C26 C30 1.543(8)
C27 C28 1.384(8)
C28 C29 1.384(7)
C29 C34 1.526(7)
C30 C33A 1.451(15)
C30 C32B 1.463(17)
C30 C31 1.516(8)
C30 C32A 1.608(16)
C30 C33B 1.680(16)
C35 C36 1.534(7)
C35 C37 1.535(8)
C38 C39 1.520(8)
C38 C40 1.528(7)
C41 C42 1.397(7)
C41 C46 1.418(7)
C42 C43 1.401(7)
C43 C44 1.391(7)
C43 C47 1.552(7)
C44 C45 1.375(7)
C45 C46 1.400(7)
C46 C51 1.519(7)
C47 C50 1.521(7)
C47 C49 1.524(7)
C47 C48 1.531(8)
C52 C54 1.525(7)
C52 C53 1.542(7)
C55 C56 1.523(7)
C55 C57 1.533(7)
C61 C62 1.463(9)
